data_4320660
loop_
_publ_author_name
'Paloma Arranz'
'Carla Bazzicalupi'
'Andrea Bencini'
'Antonio Bianchi'
'Samuele Ciattini'
'Patrizia Fornasari'
'Claudia Giorgi'
'Barbara Valtancoli'

_publ_section_title
;
 Cd(II) and Pb(II) Complexation by Dipyridine-Containing Macrocycles with
 Different Molecular Architecture. Effect of Complex Protonation on Metal
 Coordination Environment
;
_journal_name_full 'Inorganic Chemistry'
_journal_page_first 6383
_journal_page_last 6389
_journal_paper_doi 10.1021/ic010597z
_journal_volume 40
_journal_year 2001
_chemical_formula_moiety
;
(C20 H31 N7 Pb 2+), (B C24 H20)2
;
_chemical_formula_sum 'C71 H77 B2 N7 Pb'
_chemical_formula_weight 1257.21
_chemical_name_systematic
;
  ?
;
_space_group_IT_number 14
_symmetry_cell_setting monoclinic
_symmetry_space_group_name_Hall '-P 2ybc'
_symmetry_space_group_name_H-M 'P 1 21/c 1'
_atom_sites_solution_hydrogens geom
_atom_sites_solution_primary direct
_atom_sites_solution_secondary difmap
_audit_creation_method SHELXL-97
_cell_angle_alpha 90.000(5)
_cell_angle_beta 106.430(5)
_cell_angle_gamma 90.000(5)
_cell_formula_units_Z 4
_cell_length_a 11.335(5)
_cell_length_b 28.526(5)
_cell_length_c 19.635(5)
_cell_measurement_reflns_used 21
_cell_measurement_temperature 298
_cell_measurement_theta_max 12
_cell_measurement_theta_min 8
_cell_volume 6090(3)
_computing_cell_refinement 'ENRAF NONIUS CAD4'
_computing_data_collection 'ENRAF NONIUS CAD4'
_computing_data_reduction 'ENRAF NONIUS CAD4'
_computing_molecular_graphics 'ORTEP-3 (Ver. 1.01\b) (Farrugia, 1997)'
_computing_publication_material 'PARST97 (Nardelli, 1997)'
_computing_structure_refinement 'SHELXL-97 (Sheldrick, 1997)'
_computing_structure_solution 'SIR97 (Altomare, 1999)'
_diffrn_ambient_temperature 298
_diffrn_measured_fraction_theta_full 0.804
_diffrn_measured_fraction_theta_max 0.804
_diffrn_measurement_device_type 'ENRAF NONIUS CAD4'
_diffrn_measurement_method \q/2\q
_diffrn_radiation_monochromator graphite
_diffrn_radiation_source 'fine-focus sealed tube'
_diffrn_radiation_type MoK\a
_diffrn_radiation_wavelength 0.71069
_diffrn_reflns_av_R_equivalents 0.0797
_diffrn_reflns_av_sigmaI/netI 0.0742
_diffrn_reflns_limit_h_max 12
_diffrn_reflns_limit_h_min -13
_diffrn_reflns_limit_k_max 33
_diffrn_reflns_limit_k_min 0
_diffrn_reflns_limit_l_max 23
_diffrn_reflns_limit_l_min 0
_diffrn_reflns_number 8859
_diffrn_reflns_theta_full 24.98
_diffrn_reflns_theta_max 24.98
_diffrn_reflns_theta_min 2.52
_diffrn_standards_interval_time 60
_diffrn_standards_number 2
_exptl_absorpt_coefficient_mu 2.819
_exptl_absorpt_correction_T_max 0.57
_exptl_absorpt_correction_T_min 0.49
_exptl_absorpt_correction_type empirical
_exptl_crystal_colour colorless
_exptl_crystal_density_diffrn 1.371
_exptl_crystal_density_method 'not measured'
_exptl_crystal_description prismatic
_exptl_crystal_F_000 2576
_exptl_crystal_size_max 0.25
_exptl_crystal_size_mid 0.2
_exptl_crystal_size_min 0.2
_refine_diff_density_max 1.153
_refine_diff_density_min -1.654
_refine_diff_density_rms 0.155
_refine_ls_extinction_method none
_refine_ls_goodness_of_fit_ref 1.052
_refine_ls_hydrogen_treatment refU
_refine_ls_matrix_type full
_refine_ls_number_parameters 734
_refine_ls_number_reflns 8617
_refine_ls_number_restraints 0
_refine_ls_restrained_S_all 1.052
_refine_ls_R_factor_all 0.0912
_refine_ls_R_factor_gt 0.0545
_refine_ls_shift/su_max 0.012
_refine_ls_shift/su_mean 0.000
_refine_ls_structure_factor_coef Fsqd
_refine_ls_weighting_details 'calc w=1/[\s^2^(Fo^2^)+(0.0514P)^2^+48.5898P] where P=(Fo^2^+2Fc^2^)/3'
_refine_ls_weighting_scheme calc
_refine_ls_wR_factor_gt 0.1197
_refine_ls_wR_factor_ref 0.1475
_reflns_number_gt 6970
_reflns_number_total 8617
_reflns_threshold_expression >2sigma(I)
_cod_data_source_file ic010597z_2.cif
_cod_data_source_block '[PbL](BPh4)2'
_cod_database_code 4320660

loop_
_symmetry_equiv_pos_as_xyz
'x, y, z'
'-x, y+1/2, -z+1/2'
'-x, -y, -z'
'x, -y-1/2, z-1/2'

loop_
_atom_site_label
_atom_site_type_symbol
_atom_site_fract_x
_atom_site_fract_y
_atom_site_fract_z
_atom_site_U_iso_or_equiv
_atom_site_adp_type
_atom_site_occupancy
_atom_site_symmetry_multiplicity
_atom_site_calc_flag
_atom_site_refinement_flags
_atom_site_disorder_assembly
_atom_site_disorder_group
Pb1 Pb 0.01955(4) 0.384959(15) 0.19764(2) 0.03801(13) Uani 1 1 d . . .
N1 N 0.1871(7) 0.3776(3) 0.3319(4) 0.044(2) Uani 1 1 d . . .
N2 N 0.1816(8) 0.3111(3) 0.2308(4) 0.041(2) Uani 1 1 d . . .
C1 C 0.2823(8) 0.3465(4) 0.3431(5) 0.036(2) Uani 1 1 d . . .
C2 C 0.2650(9) 0.3066(4) 0.2942(5) 0.047(3) Uani 1 1 d . . .
C3 C 0.1967(10) 0.4130(4) 0.3770(5) 0.041(3) Uani 1 1 d . . .
C4 C 0.3037(11) 0.4209(4) 0.4320(5) 0.050(3) Uani 1 1 d . . .
H4 H 0.3092 0.4467 0.4618 0.059 Uiso 1 1 calc R . .
C5 C 0.3990(10) 0.3909(4) 0.4417(6) 0.054(3) Uani 1 1 d . . .
H5 H 0.4713 0.3959 0.4777 0.065 Uiso 1 1 calc R . .
C6 C 0.3879(10) 0.3530(4) 0.3977(6) 0.050(3) Uani 1 1 d . . .
H6 H 0.4520 0.3316 0.4047 0.060 Uiso 1 1 calc R . .
C7 C 0.3269(12) 0.2651(4) 0.3156(7) 0.060(3) Uani 1 1 d . . .
H7 H 0.3791 0.2618 0.3614 0.072 Uiso 1 1 calc R . .
C8 C 0.3097(14) 0.2282(5) 0.2676(7) 0.077(4) Uani 1 1 d . . .
H8 H 0.3536 0.2004 0.2798 0.092 Uiso 1 1 calc R . .
C9 C 0.2276(12) 0.2334(4) 0.2022(7) 0.062(3) Uani 1 1 d . . .
H9 H 0.2154 0.2091 0.1695 0.074 Uiso 1 1 calc R . .
C10 C 0.1639(10) 0.2737(4) 0.1849(6) 0.045(3) Uani 1 1 d . . .
C11 C 0.0736(10) 0.2816(4) 0.1145(6) 0.053(3) Uani 1 1 d . . .
H11A H 0.1117 0.3006 0.0855 0.063 Uiso 1 1 calc R . .
H11B H 0.0522 0.2516 0.0909 0.063 Uiso 1 1 calc R . .
N3 N -0.0404(8) 0.3051(3) 0.1193(5) 0.050(2) Uani 1 1 d . . .
C12 C -0.1153(13) 0.2739(5) 0.1496(8) 0.083(5) Uani 1 1 d . . .
H12A H -0.0903 0.2418 0.1456 0.099 Uiso 1 1 calc R . .
H12B H -0.2008 0.2769 0.1223 0.099 Uiso 1 1 calc R . .
C13 C -0.1034(13) 0.2847(4) 0.2269(7) 0.068(4) Uani 1 1 d . . .
H13A H -0.1602 0.2647 0.2424 0.081 Uiso 1 1 calc R . .
H13B H -0.0209 0.2765 0.2549 0.081 Uiso 1 1 calc R . .
N4 N -0.1270(8) 0.3335(4) 0.2423(5) 0.053(2) Uani 1 1 d . . .
C14 C -0.0991(11) 0.3398(5) 0.3187(6) 0.069(4) Uani 1 1 d . . .
H14A H -0.1425 0.3167 0.3379 0.083 Uiso 1 1 calc R . .
H14B H -0.1243 0.3705 0.3288 0.083 Uiso 1 1 calc R . .
H14C H -0.0123 0.3363 0.3401 0.083 Uiso 1 1 calc R . .
C15 C -0.2592(10) 0.3461(6) 0.2090(7) 0.068(4) Uani 1 1 d . . .
H15A H -0.2911 0.3272 0.1668 0.082 Uiso 1 1 calc R . .
H15B H -0.3059 0.3384 0.2420 0.082 Uiso 1 1 calc R . .
C16 C -0.2788(12) 0.3964(6) 0.1893(7) 0.078(5) Uani 1 1 d . . .
H16A H -0.3663 0.4021 0.1703 0.094 Uiso 1 1 calc R . .
H16B H -0.2495 0.4153 0.2319 0.094 Uiso 1 1 calc R . .
N5 N -0.2166(8) 0.4118(4) 0.1369(5) 0.053(3) Uani 1 1 d . . .
C17 C -0.2807(11) 0.3888(5) 0.0671(6) 0.071(4) Uani 1 1 d . . .
H17A H -0.2693 0.3555 0.0714 0.085 Uiso 1 1 calc R . .
H17B H -0.2468 0.4004 0.0308 0.085 Uiso 1 1 calc R . .
H17C H -0.3670 0.3959 0.0547 0.085 Uiso 1 1 calc R . .
C18 C -0.2290(11) 0.4636(5) 0.1276(7) 0.069(4) Uani 1 1 d . . .
H18A H -0.2174 0.4782 0.1736 0.083 Uiso 1 1 calc R . .
H18B H -0.3114 0.4710 0.0986 0.083 Uiso 1 1 calc R . .
C19 C -0.1363(11) 0.4834(5) 0.0929(6) 0.059(3) Uani 1 1 d . . .
H19A H -0.1417 0.4665 0.0492 0.071 Uiso 1 1 calc R . .
H19B H -0.1553 0.5161 0.0809 0.071 Uiso 1 1 calc R . .
N6 N -0.0107(8) 0.4796(3) 0.1405(5) 0.046(2) Uani 1 1 d . . .
C20 C 0.0791(12) 0.4851(4) 0.0993(7) 0.066(4) Uani 1 1 d . . .
H20A H 0.0740 0.5163 0.0804 0.079 Uiso 1 1 calc R . .
H20B H 0.0612 0.4629 0.0610 0.079 Uiso 1 1 calc R . .
H20C H 0.1606 0.4796 0.1297 0.079 Uiso 1 1 calc R . .
C21 C 0.0108(13) 0.5141(4) 0.1989(7) 0.072(4) Uani 1 1 d . . .
H21A H -0.0674 0.5234 0.2058 0.086 Uiso 1 1 calc R . .
H21B H 0.0500 0.5418 0.1866 0.086 Uiso 1 1 calc R . .
C22 C 0.0916(13) 0.4932(4) 0.2669(7) 0.065(4) Uani 1 1 d . . .
H22A H 0.1651 0.4800 0.2585 0.078 Uiso 1 1 calc R . .
H22B H 0.1165 0.5175 0.3026 0.078 Uiso 1 1 calc R . .
N7 N 0.0239(9) 0.4563(3) 0.2927(4) 0.048(2) Uani 1 1 d . . .
C23 C 0.0876(11) 0.4457(4) 0.3681(5) 0.056(3) Uani 1 1 d . . .
H23A H 0.0294 0.4314 0.3899 0.067 Uiso 1 1 calc R . .
H23B H 0.1158 0.4748 0.3930 0.067 Uiso 1 1 calc R . .
B1 B 0.2978(10) 0.3553(4) -0.0123(6) 0.036(3) Uani 1 1 d . . .
C24 C 0.3740(9) 0.3712(3) -0.0689(5) 0.035(2) Uani 1 1 d . . .
C25 C 0.3383(10) 0.4084(4) -0.1167(5) 0.046(3) Uani 1 1 d . . .
H25 H 0.2644 0.4232 -0.1187 0.055 Uiso 1 1 calc R . .
C26 C 0.4028(11) 0.4246(4) -0.1605(5) 0.046(3) Uani 1 1 d . . .
H26 H 0.3737 0.4498 -0.1906 0.055 Uiso 1 1 calc R . .
C27 C 0.5109(12) 0.4034(4) -0.1596(6) 0.057(3) Uani 1 1 d . . .
H27 H 0.5574 0.4145 -0.1883 0.068 Uiso 1 1 calc R . .
C28 C 0.5505(11) 0.3657(4) -0.1162(7) 0.060(3) Uani 1 1 d . . .
H28 H 0.6229 0.3505 -0.1167 0.073 Uiso 1 1 calc R . .
C29 C 0.4834(9) 0.3499(4) -0.0714(6) 0.045(3) Uani 1 1 d . . .
H29 H 0.5126 0.3244 -0.0422 0.054 Uiso 1 1 calc R . .
C30 C 0.3337(9) 0.3929(4) 0.0552(5) 0.040(2) Uani 1 1 d . . .
C31 C 0.3750(9) 0.4394(4) 0.0497(6) 0.044(3) Uani 1 1 d . . .
H31 H 0.3811 0.4498 0.0059 0.053 Uiso 1 1 calc R . .
C32 C 0.4059(10) 0.4693(4) 0.1060(7) 0.056(3) Uani 1 1 d . . .
H32 H 0.4342 0.4991 0.0998 0.068 Uiso 1 1 calc R . .
C33 C 0.3963(11) 0.4565(5) 0.1717(7) 0.058(3) Uani 1 1 d . . .
H33 H 0.4174 0.4774 0.2096 0.070 Uiso 1 1 calc R . .
C34 C 0.3551(11) 0.4124(5) 0.1802(6) 0.060(3) Uani 1 1 d . . .
H34 H 0.3481 0.4027 0.2241 0.072 Uiso 1 1 calc R . .
C35 C 0.3241(10) 0.3823(5) 0.1225(5) 0.050(3) Uani 1 1 d . . .
H35 H 0.2946 0.3527 0.1293 0.060 Uiso 1 1 calc R . .
C36 C 0.3335(9) 0.3033(4) 0.0179(5) 0.042(3) Uani 1 1 d . . .
C37 C 0.4400(10) 0.2930(4) 0.0716(6) 0.052(3) Uani 1 1 d . . .
H37 H 0.4921 0.3177 0.0916 0.063 Uiso 1 1 calc R . .
C38 C 0.4736(12) 0.2473(5) 0.0976(7) 0.068(4) Uani 1 1 d . . .
H38 H 0.5463 0.2425 0.1334 0.081 Uiso 1 1 calc R . .
C39 C 0.3992(13) 0.2102(4) 0.0701(8) 0.068(4) Uani 1 1 d . . .
H39 H 0.4207 0.1800 0.0869 0.081 Uiso 1 1 calc R . .
C40 C 0.2938(12) 0.2181(4) 0.0181(7) 0.063(3) Uani 1 1 d . . .
H40 H 0.2419 0.1930 -0.0003 0.075 Uiso 1 1 calc R . .
C41 C 0.2620(10) 0.2627(3) -0.0082(6) 0.045(3) Uani 1 1 d . . .
H41 H 0.1901 0.2664 -0.0450 0.053 Uiso 1 1 calc R . .
C42 C 0.1501(9) 0.3582(4) -0.0544(5) 0.038(2) Uani 1 1 d . . .
C43 C 0.1041(10) 0.3418(4) -0.1237(6) 0.051(3) Uani 1 1 d . . .
H43 H 0.1598 0.3292 -0.1456 0.061 Uiso 1 1 calc R . .
C44 C -0.0165(10) 0.3429(4) -0.1615(6) 0.053(3) Uani 1 1 d . . .
H44 H -0.0400 0.3323 -0.2082 0.064 Uiso 1 1 calc R . .
C45 C -0.1028(11) 0.3592(4) -0.1317(7) 0.062(4) Uani 1 1 d . . .
H45 H -0.1859 0.3585 -0.1564 0.074 Uiso 1 1 calc R . .
C46 C -0.0637(12) 0.3767(5) -0.0638(8) 0.072(4) Uani 1 1 d . . .
H46 H -0.1206 0.3898 -0.0433 0.086 Uiso 1 1 calc R . .
C47 C 0.0590(10) 0.3753(4) -0.0259(6) 0.047(3) Uani 1 1 d . . .
H47 H 0.0818 0.3862 0.0206 0.057 Uiso 1 1 calc R . .
B2 B -0.1692(10) 0.1159(4) 0.0361(5) 0.032(2) Uani 1 1 d . . .
C48 C -0.0264(8) 0.1103(3) 0.0833(5) 0.032(2) Uani 1 1 d . . .
C49 C 0.0113(10) 0.1080(4) 0.1570(5) 0.046(3) Uani 1 1 d . . .
H49 H -0.0491 0.1070 0.1806 0.055 Uiso 1 1 calc R . .
C50 C 0.1339(10) 0.1070(4) 0.1977(5) 0.052(3) Uani 1 1 d . . .
H50 H 0.1534 0.1055 0.2469 0.062 Uiso 1 1 calc R . .
C51 C 0.2263(9) 0.1083(4) 0.1645(6) 0.047(3) Uani 1 1 d . . .
H51 H 0.3085 0.1074 0.1910 0.056 Uiso 1 1 calc R . .
C52 C 0.1947(9) 0.1109(4) 0.0918(5) 0.044(2) Uani 1 1 d . . .
H52 H 0.2558 0.1128 0.0687 0.053 Uiso 1 1 calc R . .
C53 C 0.0692(9) 0.1109(4) 0.0518(5) 0.037(2) Uani 1 1 d . . .
H53 H 0.0499 0.1113 0.0025 0.045 Uiso 1 1 calc R . .
C54 C -0.1957(9) 0.1714(3) 0.0116(5) 0.036(2) Uani 1 1 d . . .
C55 C -0.1114(10) 0.1975(4) -0.0108(5) 0.041(3) Uani 1 1 d . . .
H55 H -0.0341 0.1849 -0.0067 0.050 Uiso 1 1 calc R . .
C56 C -0.1377(12) 0.2411(4) -0.0385(6) 0.056(3) Uani 1 1 d . . .
H56 H -0.0788 0.2571 -0.0542 0.067 Uiso 1 1 calc R . .
C57 C -0.2495(14) 0.2625(5) -0.0441(7) 0.079(4) Uani 1 1 d . . .
H57 H -0.2659 0.2929 -0.0613 0.094 Uiso 1 1 calc R . .
C58 C -0.3355(12) 0.2365(4) -0.0229(7) 0.065(4) Uani 1 1 d . . .
H58 H -0.4133 0.2489 -0.0279 0.078 Uiso 1 1 calc R . .
C59 C -0.3087(10) 0.1933(4) 0.0049(6) 0.052(3) Uani 1 1 d . . .
H59 H -0.3679 0.1774 0.0205 0.062 Uiso 1 1 calc R . .
C60 C -0.2030(8) 0.0839(3) -0.0364(5) 0.031(2) Uani 1 1 d . . .
C61 C -0.1431(10) 0.0409(4) -0.0413(6) 0.044(3) Uani 1 1 d . . .
H61 H -0.0766 0.0322 -0.0035 0.053 Uiso 1 1 calc R . .
C62 C -0.1788(10) 0.0111(3) -0.0997(6) 0.047(3) Uani 1 1 d . . .
H62 H -0.1354 -0.0164 -0.1012 0.056 Uiso 1 1 calc R . .
C63 C -0.2785(11) 0.0228(4) -0.1548(6) 0.052(3) Uani 1 1 d . . .
H63 H -0.3044 0.0027 -0.1935 0.062 Uiso 1 1 calc R . .
C64 C -0.3410(11) 0.0642(4) -0.1534(6) 0.053(3) Uani 1 1 d . . .
H64 H -0.4095 0.0719 -0.1906 0.063 Uiso 1 1 calc R . .
C65 C -0.2995(9) 0.0946(4) -0.0948(5) 0.037(2) Uani 1 1 d . . .
H65 H -0.3393 0.1232 -0.0957 0.044 Uiso 1 1 calc R . .
C66 C -0.2632(9) 0.0984(4) 0.0820(5) 0.038(2) Uani 1 1 d . . .
C67 C -0.3291(9) 0.0561(4) 0.0689(6) 0.043(3) Uani 1 1 d . . .
H67 H -0.3176 0.0366 0.0334 0.052 Uiso 1 1 calc R . .
C68 C -0.4103(11) 0.0417(5) 0.1060(6) 0.058(3) Uani 1 1 d . . .
H68 H -0.4506 0.0130 0.0951 0.070 Uiso 1 1 calc R . .
C69 C -0.4316(12) 0.0690(6) 0.1583(7) 0.075(4) Uani 1 1 d . . .
H69 H -0.4879 0.0601 0.1823 0.090 Uiso 1 1 calc R . .
C70 C -0.3674(12) 0.1099(6) 0.1740(7) 0.069(4) Uani 1 1 d . . .
H70 H -0.3780 0.1285 0.2107 0.083 Uiso 1 1 calc R . .
C71 C -0.2856(10) 0.1247(4) 0.1364(6) 0.052(3) Uani 1 1 d . . .
H71 H -0.2450 0.1531 0.1484 0.062 Uiso 1 1 calc R . .

loop_
_atom_site_aniso_label
_atom_site_aniso_U_11
_atom_site_aniso_U_22
_atom_site_aniso_U_33
_atom_site_aniso_U_23
_atom_site_aniso_U_13
_atom_site_aniso_U_12
Pb1 0.0366(2) 0.0420(2) 0.0353(2) -0.0024(2) 0.00992(14) 0.0035(2)
N1 0.039(5) 0.063(6) 0.029(4) -0.005(4) 0.009(4) 0.006(5)
N2 0.052(5) 0.041(5) 0.033(5) -0.005(4) 0.017(4) 0.006(4)
C1 0.033(5) 0.034(6) 0.040(6) 0.007(5) 0.011(4) 0.002(5)
C2 0.039(6) 0.066(8) 0.031(6) 0.000(5) 0.004(5) 0.009(6)
C3 0.056(7) 0.037(6) 0.029(5) -0.003(5) 0.009(5) 0.003(5)
C4 0.061(7) 0.047(7) 0.039(6) -0.011(5) 0.011(5) -0.004(6)
C5 0.040(6) 0.059(8) 0.054(7) -0.006(6) -0.004(5) -0.007(6)
C6 0.040(6) 0.052(7) 0.048(6) 0.002(6) -0.004(5) 0.006(5)
C7 0.074(9) 0.043(7) 0.055(7) 0.006(6) 0.003(6) 0.020(6)
C8 0.102(11) 0.057(9) 0.068(9) 0.010(7) 0.018(8) 0.039(8)
C9 0.089(10) 0.042(7) 0.056(8) -0.010(6) 0.023(7) 0.007(7)
C10 0.051(7) 0.038(7) 0.047(6) -0.001(5) 0.016(5) -0.001(5)
C11 0.057(7) 0.054(8) 0.046(7) -0.011(6) 0.013(6) -0.003(6)
N3 0.048(6) 0.044(6) 0.053(6) -0.015(5) 0.009(5) -0.005(5)
C12 0.062(9) 0.077(11) 0.110(13) -0.035(9) 0.026(9) -0.020(8)
C13 0.073(9) 0.051(8) 0.089(10) 0.006(7) 0.039(8) -0.013(7)
N4 0.041(5) 0.069(7) 0.051(6) 0.005(5) 0.017(4) 0.006(5)
C14 0.057(8) 0.091(11) 0.059(8) 0.000(8) 0.016(6) -0.006(8)
C15 0.040(7) 0.109(12) 0.056(8) 0.000(8) 0.014(6) -0.002(8)
C16 0.047(7) 0.139(16) 0.050(8) -0.003(9) 0.015(6) 0.008(8)
N5 0.040(5) 0.076(7) 0.046(5) -0.005(5) 0.016(4) 0.019(5)
C17 0.063(8) 0.099(11) 0.048(7) -0.002(8) 0.012(6) -0.007(8)
C18 0.053(8) 0.096(11) 0.057(8) 0.006(8) 0.012(6) 0.042(8)
C19 0.063(8) 0.063(8) 0.050(7) 0.008(6) 0.013(6) 0.030(7)
N6 0.048(5) 0.049(6) 0.043(5) -0.001(4) 0.014(4) 0.018(4)
C20 0.074(9) 0.054(8) 0.076(9) 0.012(7) 0.030(7) 0.009(7)
C21 0.094(10) 0.045(7) 0.069(8) -0.007(7) 0.009(7) 0.026(8)
C22 0.084(10) 0.036(7) 0.063(8) -0.008(6) 0.004(7) 0.004(7)
N7 0.063(6) 0.043(6) 0.036(5) -0.001(4) 0.011(4) 0.017(5)
C23 0.062(8) 0.070(9) 0.036(6) -0.020(6) 0.016(6) 0.013(6)
B1 0.028(6) 0.044(7) 0.035(6) -0.002(5) 0.007(5) 0.000(5)
C24 0.036(5) 0.031(6) 0.036(5) -0.004(4) 0.009(4) -0.001(4)
C25 0.043(6) 0.045(7) 0.047(6) 0.011(5) 0.009(5) 0.007(5)
C26 0.068(8) 0.033(6) 0.035(6) 0.008(5) 0.009(5) -0.002(6)
C27 0.065(8) 0.059(8) 0.051(7) 0.003(6) 0.024(6) -0.006(7)
C28 0.053(7) 0.070(9) 0.073(8) 0.020(7) 0.042(7) 0.026(6)
C29 0.047(6) 0.037(6) 0.054(7) 0.010(5) 0.021(5) 0.017(5)
C30 0.035(5) 0.044(7) 0.035(5) 0.002(5) 0.002(4) 0.007(5)
C31 0.045(6) 0.036(6) 0.050(7) -0.007(5) 0.012(5) 0.002(5)
C32 0.046(7) 0.049(7) 0.072(9) -0.009(7) 0.013(6) -0.007(6)
C33 0.052(7) 0.060(9) 0.057(8) -0.017(7) 0.005(6) 0.000(6)
C34 0.057(8) 0.073(10) 0.046(7) 0.003(7) 0.008(6) 0.005(7)
C35 0.054(6) 0.053(7) 0.042(6) 0.002(6) 0.011(5) -0.006(6)
C36 0.038(6) 0.045(7) 0.047(6) 0.002(5) 0.018(5) 0.002(5)
C37 0.038(6) 0.042(7) 0.077(8) 0.013(6) 0.017(6) 0.001(5)
C38 0.060(8) 0.057(9) 0.084(10) 0.033(7) 0.017(7) 0.023(7)
C39 0.078(10) 0.024(6) 0.109(11) 0.010(7) 0.038(9) 0.007(6)
C40 0.063(8) 0.042(8) 0.085(10) 0.001(7) 0.026(7) 0.000(6)
C41 0.056(7) 0.021(5) 0.062(7) 0.001(5) 0.024(6) -0.001(5)
C42 0.034(5) 0.043(6) 0.040(6) 0.003(5) 0.013(5) 0.002(5)
C43 0.049(7) 0.049(7) 0.056(7) -0.001(6) 0.018(6) -0.003(6)
C44 0.050(7) 0.059(8) 0.048(7) 0.007(6) 0.012(6) -0.014(6)
C45 0.038(7) 0.061(9) 0.080(9) 0.017(7) 0.007(6) -0.012(6)
C46 0.053(8) 0.089(11) 0.081(10) 0.006(9) 0.033(7) 0.017(8)
C47 0.045(6) 0.038(7) 0.057(7) 0.013(5) 0.010(5) 0.002(5)
B2 0.041(6) 0.029(6) 0.026(5) -0.004(5) 0.010(4) 0.001(6)
C48 0.039(5) 0.015(5) 0.041(5) 0.001(4) 0.010(4) 0.004(4)
C49 0.046(6) 0.047(7) 0.042(6) 0.000(5) 0.010(5) -0.002(5)
C50 0.055(7) 0.060(8) 0.033(6) -0.004(5) 0.001(5) 0.004(6)
C51 0.035(5) 0.044(7) 0.055(7) -0.003(6) 0.001(5) -0.003(5)
C52 0.040(6) 0.045(6) 0.049(6) 0.003(6) 0.016(5) -0.004(5)
C53 0.049(6) 0.031(6) 0.033(5) 0.000(5) 0.012(4) 0.002(5)
C54 0.038(6) 0.032(6) 0.035(5) -0.008(4) 0.005(4) 0.008(5)
C55 0.045(6) 0.034(6) 0.044(6) 0.006(5) 0.012(5) 0.011(5)
C56 0.077(9) 0.040(7) 0.047(7) 0.000(6) 0.011(6) -0.003(6)
C57 0.100(12) 0.046(8) 0.077(10) 0.009(7) 0.005(9) 0.023(8)
C58 0.052(8) 0.047(8) 0.084(10) 0.010(7) 0.000(7) 0.006(6)
C59 0.047(7) 0.041(7) 0.065(8) 0.010(6) 0.012(6) 0.009(5)
C60 0.031(5) 0.033(6) 0.033(5) 0.005(4) 0.014(4) -0.003(4)
C61 0.047(6) 0.042(7) 0.044(6) 0.004(5) 0.014(5) 0.003(5)
C62 0.063(7) 0.019(5) 0.060(7) -0.003(5) 0.019(6) 0.004(5)
C63 0.068(8) 0.044(7) 0.047(7) -0.020(6) 0.021(6) -0.026(6)
C64 0.056(7) 0.062(8) 0.037(6) -0.003(6) 0.008(5) -0.006(6)
C65 0.039(6) 0.033(5) 0.038(6) -0.007(5) 0.009(5) 0.000(5)
C66 0.036(5) 0.045(6) 0.032(5) 0.009(5) 0.009(4) 0.007(5)
C67 0.046(6) 0.041(7) 0.044(6) 0.008(5) 0.015(5) 0.003(5)
C68 0.055(7) 0.064(8) 0.059(8) 0.017(7) 0.022(6) -0.007(6)
C69 0.061(9) 0.109(13) 0.069(9) 0.004(9) 0.042(7) -0.001(9)
C70 0.068(8) 0.093(11) 0.055(7) -0.009(8) 0.032(7) 0.012(9)
C71 0.047(6) 0.062(9) 0.046(6) -0.008(6) 0.013(5) 0.009(6)

loop_
_atom_type_symbol
_atom_type_description
_atom_type_scat_dispersion_real
_atom_type_scat_dispersion_imag
_atom_type_scat_source
C C 0.0033 0.0016 'International Tables Vol C Tables 4.2.6.8 and 6.1.1.4'
H H 0.0000 0.0000 'International Tables Vol C Tables 4.2.6.8 and 6.1.1.4'
B B 0.0013 0.0007 'International Tables Vol C Tables 4.2.6.8 and 6.1.1.4'
N N 0.0061 0.0033 'International Tables Vol C Tables 4.2.6.8 and 6.1.1.4'
Pb Pb -3.3944 10.1111 'International Tables Vol C Tables 4.2.6.8 and 6.1.1.4'

loop_
_geom_angle_atom_site_label_1
_geom_angle_atom_site_label_2
_geom_angle_atom_site_label_3
_geom_angle
_geom_angle_site_symmetry_1
_geom_angle_site_symmetry_3
_geom_angle_publ_flag
N4 Pb1 N5 69.9(3) . . ?
N4 Pb1 N3 68.3(3) . . ?
N5 Pb1 N3 86.0(3) . . ?
N4 Pb1 N2 86.2(3) . . ?
N5 Pb1 N2 146.1(3) . . ?
N3 Pb1 N2 62.4(3) . . ?
N4 Pb1 N7 94.7(3) . . ?
N5 Pb1 N7 85.2(3) . . ?
N3 Pb1 N7 162.7(3) . . ?
N2 Pb1 N7 121.6(2) . . ?
N4 Pb1 N1 88.1(3) . . ?
N5 Pb1 N1 139.5(2) . . ?
N3 Pb1 N1 117.7(3) . . ?
N2 Pb1 N1 59.2(2) . . ?
N7 Pb1 N1 62.5(3) . . ?
C3 N1 C1 118.3(8) . . ?
C3 N1 Pb1 118.6(7) . . ?
C1 N1 Pb1 119.8(6) . . ?
C2 N2 C10 117.9(9) . . ?
C2 N2 Pb1 122.9(7) . . ?
C10 N2 Pb1 118.4(7) . . ?
N1 C1 C6 120.7(10) . . ?
N1 C1 C2 116.5(8) . . ?
C6 C1 C2 122.8(9) . . ?
N2 C2 C7 122.0(11) . . ?
N2 C2 C1 117.5(10) . . ?
C7 C2 C1 120.3(9) . . ?
N1 C3 C4 122.0(10) . . ?
N1 C3 C23 118.7(9) . . ?
C4 C3 C23 119.3(9) . . ?
C5 C4 C3 119.5(10) . . ?
C4 C5 C6 119.1(10) . . ?
C5 C6 C1 120.3(10) . . ?
C2 C7 C8 118.8(11) . . ?
C9 C8 C7 118.9(12) . . ?
C10 C9 C8 120.3(11) . . ?
C9 C10 N2 121.9(10) . . ?
C9 C10 C11 122.8(11) . . ?
N2 C10 C11 115.3(10) . . ?
N3 C11 C10 113.1(9) . . ?
C12 N3 C11 111.4(10) . . ?
C12 N3 Pb1 111.0(7) . . ?
C11 N3 Pb1 109.4(6) . . ?
N3 C12 C13 112.7(10) . . ?
N4 C13 C12 115.4(11) . . ?
C14 N4 C13 109.3(10) . . ?
C14 N4 C15 108.5(9) . . ?
C13 N4 C15 110.9(10) . . ?
C14 N4 Pb1 108.1(7) . . ?
C13 N4 Pb1 107.6(7) . . ?
C15 N4 Pb1 112.3(7) . . ?
C16 C15 N4 113.7(11) . . ?
N5 C16 C15 114.0(11) . . ?
C16 N5 C18 109.6(10) . . ?
C16 N5 C17 107.6(10) . . ?
C18 N5 C17 108.4(10) . . ?
C16 N5 Pb1 102.5(7) . . ?
C18 N5 Pb1 112.4(7) . . ?
C17 N5 Pb1 116.0(7) . . ?
N5 C18 C19 111.8(9) . . ?
N6 C19 C18 110.9(9) . . ?
C19 N6 C20 109.8(9) . . ?
C19 N6 C21 111.2(9) . . ?
C20 N6 C21 111.6(10) . . ?
N6 C21 C22 110.5(9) . . ?
N7 C22 C21 109.9(11) . . ?
C22 N7 C23 109.6(9) . . ?
C22 N7 Pb1 101.9(6) . . ?
C23 N7 Pb1 115.9(6) . . ?
N7 C23 C3 112.9(8) . . ?
C36 B1 C42 110.2(9) . . ?
C36 B1 C24 112.2(8) . . ?
C42 B1 C24 107.5(8) . . ?
C36 B1 C30 108.7(8) . . ?
C42 B1 C30 110.6(8) . . ?
C24 B1 C30 107.6(8) . . ?
C29 C24 C25 113.4(9) . . ?
C29 C24 B1 123.0(9) . . ?
C25 C24 B1 123.6(9) . . ?
C26 C25 C24 125.4(10) . . ?
C25 C26 C27 118.9(10) . . ?
C26 C27 C28 119.6(11) . . ?
C27 C28 C29 120.4(10) . . ?
C28 C29 C24 122.2(10) . . ?
C35 C30 C31 113.1(10) . . ?
C35 C30 B1 123.4(10) . . ?
C31 C30 B1 123.5(9) . . ?
C32 C31 C30 122.5(11) . . ?
C31 C32 C33 121.7(12) . . ?
C34 C33 C32 118.5(11) . . ?
C33 C34 C35 119.1(12) . . ?
C34 C35 C30 125.0(12) . . ?
C37 C36 C41 112.6(10) . . ?
C37 C36 B1 123.3(10) . . ?
C41 C36 B1 124.1(9) . . ?
C36 C37 C38 123.8(11) . . ?
C39 C38 C37 120.0(12) . . ?
C40 C39 C38 119.0(12) . . ?
C39 C40 C41 121.0(12) . . ?
C40 C41 C36 123.6(11) . . ?
C47 C42 C43 113.2(10) . . ?
C47 C42 B1 125.5(9) . . ?
C43 C42 B1 121.3(9) . . ?
C44 C43 C42 124.5(11) . . ?
C45 C44 C43 120.6(12) . . ?
C44 C45 C46 118.0(11) . . ?
C45 C46 C47 120.8(12) . . ?
C46 C47 C42 122.8(11) . . ?
C48 B2 C60 112.9(8) . . ?
C48 B2 C66 110.5(7) . . ?
C60 B2 C66 106.0(8) . . ?
C48 B2 C54 109.2(8) . . ?
C60 B2 C54 107.5(7) . . ?
C66 B2 C54 110.8(8) . . ?
C49 C48 C53 114.5(9) . . ?
C49 C48 B2 124.1(8) . . ?
C53 C48 B2 121.3(8) . . ?
C48 C49 C50 124.1(10) . . ?
C51 C50 C49 119.7(10) . . ?
C52 C51 C50 118.8(9) . . ?
C51 C52 C53 120.2(9) . . ?
C48 C53 C52 122.6(9) . . ?
C55 C54 C59 115.3(10) . . ?
C55 C54 B2 121.6(8) . . ?
C59 C54 B2 122.8(9) . . ?
C56 C55 C54 122.0(11) . . ?
C55 C56 C57 122.0(13) . . ?
C56 C57 C58 116.6(12) . . ?
C59 C58 C57 121.1(13) . . ?
C58 C59 C54 122.9(12) . . ?
C65 C60 C61 114.7(9) . . ?
C65 C60 B2 122.4(9) . . ?
C61 C60 B2 122.7(9) . . ?
C62 C61 C60 123.4(10) . . ?
C63 C62 C61 119.1(10) . . ?
C62 C63 C64 120.4(10) . . ?
C63 C64 C65 119.2(10) . . ?
C60 C65 C64 123.2(10) . . ?
C71 C66 C67 113.6(10) . . ?
C71 C66 B2 122.9(10) . . ?
C67 C66 B2 123.5(9) . . ?
C68 C67 C66 123.9(11) . . ?
C69 C68 C67 120.6(12) . . ?
C68 C69 C70 117.6(12) . . ?
C69 C70 C71 121.9(12) . . ?
C66 C71 C70 122.4(12) . . ?

loop_
_geom_bond_atom_site_label_1
_geom_bond_atom_site_label_2
_geom_bond_distance
_geom_bond_site_symmetry_2
_geom_bond_publ_flag
Pb1 N4 2.551(9) . ?
Pb1 N5 2.715(9) . ?
Pb1 N3 2.725(9) . ?
Pb1 N2 2.749(8) . ?
Pb1 N7 2.752(8) . ?
Pb1 N1 2.787(8) . ?
N1 C3 1.328(12) . ?
N1 C1 1.366(12) . ?
N2 C2 1.341(12) . ?
N2 C10 1.374(13) . ?
C1 C6 1.375(13) . ?
C1 C2 1.465(14) . ?
C2 C7 1.380(15) . ?
C3 C4 1.395(14) . ?
C3 C23 1.519(14) . ?
C4 C5 1.349(15) . ?
C5 C6 1.367(15) . ?
C7 C8 1.388(17) . ?
C8 C9 1.365(17) . ?
C9 C10 1.348(15) . ?
C10 C11 1.487(15) . ?
C11 N3 1.483(14) . ?
N3 C12 1.466(16) . ?
C12 C13 1.517(18) . ?
C13 N4 1.465(15) . ?
N4 C14 1.455(14) . ?
N4 C15 1.499(14) . ?
C15 C16 1.49(2) . ?
C16 N5 1.471(15) . ?
N5 C18 1.489(16) . ?
N5 C17 1.508(14) . ?
C18 C19 1.515(17) . ?
C19 N6 1.470(13) . ?
N6 C20 1.476(14) . ?
N6 C21 1.477(14) . ?
C21 C22 1.512(16) . ?
C22 N7 1.474(15) . ?
N7 C23 1.484(13) . ?
B1 C36 1.606(16) . ?
B1 C42 1.646(14) . ?
B1 C24 1.650(15) . ?
B1 C30 1.664(15) . ?
C24 C29 1.394(13) . ?
C24 C25 1.398(13) . ?
C25 C26 1.358(14) . ?
C26 C27 1.361(16) . ?
C27 C28 1.366(16) . ?
C28 C29 1.391(14) . ?
C30 C35 1.389(14) . ?
C30 C31 1.421(14) . ?
C31 C32 1.362(15) . ?
C32 C33 1.375(16) . ?
C33 C34 1.370(17) . ?
C34 C35 1.386(16) . ?
C36 C37 1.392(14) . ?
C36 C41 1.423(14) . ?
C37 C38 1.413(15) . ?
C38 C39 1.366(17) . ?
C39 C40 1.353(17) . ?
C40 C41 1.384(15) . ?
C42 C47 1.394(14) . ?
C42 C43 1.394(14) . ?
C43 C44 1.358(15) . ?
C44 C45 1.357(16) . ?
C45 C46 1.374(17) . ?
C46 C47 1.380(16) . ?
B2 C48 1.629(13) . ?
B2 C60 1.643(14) . ?
B2 C66 1.655(14) . ?
B2 C54 1.656(15) . ?
C48 C49 1.389(13) . ?
C48 C53 1.391(13) . ?
C49 C50 1.395(14) . ?
C50 C51 1.382(15) . ?
C51 C52 1.372(14) . ?
C52 C53 1.418(13) . ?
C54 C55 1.379(14) . ?
C54 C59 1.398(14) . ?
C55 C56 1.356(14) . ?
C56 C57 1.382(18) . ?
C57 C58 1.381(19) . ?
C58 C59 1.346(16) . ?
C60 C65 1.376(13) . ?
C60 C61 1.418(14) . ?
C61 C62 1.394(14) . ?
C62 C63 1.366(15) . ?
C63 C64 1.382(16) . ?
C64 C65 1.410(14) . ?
C66 C71 1.387(14) . ?
C66 C67 1.404(14) . ?
C67 C68 1.389(14) . ?
C68 C69 1.364(17) . ?
C69 C70 1.363(19) . ?
C70 C71 1.404(16) . ?
